data_7050879
loop_
_publ_author_name
'Pombeiro, Armando'
'Bokach, Nadezhda A.'
'Galanski, Markus'
'Garnovskii, Dmitrii A.'
'Haukka, Matti'
'Keppler, Bernhard K.'
'Kukushkin, Vadim Yu.'
'Makarycheva-Mikhailova, Anastassiya V.'

_publ_section_title
;
Platinum(IV)-mediated Coupling of Dione Monoximes and Nitriles: a
Novel Reactivity Pattern of the Classic Oxime-based Chelating Ligands
;
_journal_name_full 'New Journal of Chemistry'
_journal_year 2002
_chemical_formula_sum 'C24 H26 Cl4 F2 N4 O4 Pt'
_chemical_formula_weight 809.38
_chemical_name_common trans-(PtCl4{NH=C(Et)ON=C(Me)C(C6H4F-p)(=O)}2]
_space_group_IT_number 2
_symmetry_cell_setting triclinic
_symmetry_space_group_name_Hall '-P 1'
_symmetry_space_group_name_H-M 'P -1'
_cell_angle_alpha 71.07(3)
_cell_angle_beta 86.40(3)
_cell_angle_gamma 86.11(3)
_cell_formula_units_Z 2
_cell_length_a 7.4829(15)
_cell_length_b 12.489(3)
_cell_length_c 16.111(3)
_cell_measurement_temperature 120(2)
_cell_volume 1419.6(5)
_diffrn_ambient_temperature 120(2)
_exptl_crystal_density_diffrn 1.893
_cod_depositor_comments
;
The following automatic conversions were performed:
'_symmetry_cell_setting' value 'Triclinic' changed to 'triclinic'
according to '/home/saulius/struct/CIF-dictionaries/cif_core.dic'
dictionary named 'cif_core.dic' version 2.4.1 from 2010-06-29.

Automatic conversion script
Id: cif_fix_enum 1527 2010-12-29 10:47:43Z saulius 
;
_cod_database_code 7050879

loop_
_symmetry_equiv_pos_as_xyz
'x, y, z'
'-x, -y, -z'

loop_
_atom_site_label
_atom_site_type_symbol
_atom_site_fract_x
_atom_site_fract_y
_atom_site_fract_z
_atom_site_U_iso_or_equiv
_atom_site_adp_type
_atom_site_occupancy
_atom_site_symmetry_multiplicity
_atom_site_calc_flag
_atom_site_refinement_flags
_atom_site_disorder_assembly
_atom_site_disorder_group
Pt1 Pt 0.5000 0.0000 0.5000 0.02611(11) Uani 1 2 d S . .
Cl1 Cl 0.6035(2) 0.08392(15) 0.35611(11) 0.0399(4) Uani 1 1 d . . .
Cl2 Cl 0.3123(2) -0.11145(15) 0.45790(12) 0.0391(4) Uani 1 1 d . . .
N1 N 0.3035(7) 0.1205(5) 0.4957(3) 0.0316(12) Uani 1 1 d . . .
H1 H 0.2993 0.1427 0.5424 0.038 Uiso 1 1 calc R . .
C1 C 0.1839(9) 0.1724(6) 0.4418(4) 0.0335(15) Uani 1 1 d . . .
C2 C 0.1454(12) 0.1566(8) 0.3574(5) 0.056(2) Uani 1 1 d . . .
H2A H 0.2565 0.1259 0.3348 0.068 Uiso 1 1 calc R . .
H2B H 0.0551 0.0984 0.3696 0.068 Uiso 1 1 calc R . .
C3 C 0.0806(17) 0.2563(9) 0.2881(6) 0.080(3) Uani 1 1 d . . .
H3A H -0.0279 0.2893 0.3096 0.119 Uiso 1 1 calc R . .
H3B H 0.0529 0.2346 0.2373 0.119 Uiso 1 1 calc R . .
H3C H 0.1731 0.3122 0.2708 0.119 Uiso 1 1 calc R . .
O1 O 0.0669(6) 0.2502(4) 0.4598(3) 0.0340(11) Uani 1 1 d . . .
N2 N 0.0777(7) 0.2516(5) 0.5489(3) 0.0307(12) Uani 1 1 d . . .
C4 C -0.0405(8) 0.3208(6) 0.5639(4) 0.0305(14) Uani 1 1 d . . .
C5 C -0.1696(10) 0.3957(6) 0.5024(5) 0.0407(17) Uani 1 1 d . . .
H5A H -0.1165 0.4169 0.4424 0.061 Uiso 1 1 calc R . .
H5B H -0.1988 0.4641 0.5186 0.061 Uiso 1 1 calc R . .
H5C H -0.2793 0.3557 0.5052 0.061 Uiso 1 1 calc R . .
C6 C -0.0388(9) 0.3272(6) 0.6569(5) 0.0331(15) Uani 1 1 d . . .
O2 O -0.0779(7) 0.4192(4) 0.6657(3) 0.0485(13) Uani 1 1 d . . .
C7 C 0.0052(8) 0.2248(6) 0.7316(4) 0.0295(14) Uani 1 1 d . . .
C8 C -0.0084(8) 0.1142(6) 0.7293(4) 0.0297(14) Uani 1 1 d . . .
H8 H -0.0465 0.1029 0.6778 0.036 Uiso 1 1 calc R . .
C9 C 0.0330(9) 0.0224(6) 0.8010(4) 0.0339(15) Uani 1 1 d . . .
H9 H 0.0224 -0.0526 0.8001 0.041 Uiso 1 1 calc R . .
C10 C 0.0898(9) 0.0416(7) 0.8736(5) 0.0389(17) Uani 1 1 d . . .
C11 C 0.1023(10) 0.1467(7) 0.8807(5) 0.0410(18) Uani 1 1 d . . .
H11 H 0.1394 0.1561 0.9331 0.049 Uiso 1 1 calc R . .
C12 C 0.0592(9) 0.2387(6) 0.8087(5) 0.0366(16) Uani 1 1 d . . .
H12 H 0.0663 0.3131 0.8117 0.044 Uiso 1 1 calc R . .
F3 F 0.1340(6) -0.0501(4) 0.9438(3) 0.0520(11) Uani 1 1 d . . .
Pt1B Pt 1.0000 -0.5000 0.0000 0.03927(13) Uani 1 2 d S . .
Cl2B Cl 1.2028(3) -0.4626(2) 0.08723(16) 0.0636(6) Uani 1 1 d . . .
Cl1B Cl 1.1138(4) -0.68561(19) 0.03395(15) 0.0667(7) Uani 1 1 d . . .
N1B N 0.8263(9) -0.5301(6) 0.1057(4) 0.0492(17) Uani 1 1 d . . .
H1B H 0.8199 -0.4752 0.1290 0.059 Uiso 1 1 calc R . .
C1B C 0.7244(11) -0.6096(7) 0.1462(6) 0.055(2) Uani 1 1 d . . .
C2B C 0.7034(14) -0.7189(8) 0.1292(7) 0.073(3) Uani 1 1 d . . .
H2B1 H 0.7852 -0.7222 0.0793 0.087 Uiso 1 1 calc R . .
H2B2 H 0.7392 -0.7826 0.1815 0.087 Uiso 1 1 calc R . .
C3B C 0.5307(16) -0.7322(11) 0.1105(8) 0.101(5) Uani 1 1 d . . .
H3B1 H 0.4526 -0.7436 0.1634 0.151 Uiso 1 1 calc R . .
H3B2 H 0.5289 -0.7982 0.0904 0.151 Uiso 1 1 calc R . .
H3B3 H 0.4880 -0.6642 0.0642 0.151 Uiso 1 1 calc R . .
O1B O 0.6216(8) -0.6051(4) 0.2177(4) 0.0544(15) Uani 1 1 d . . .
N2B N 0.6279(8) -0.4972(5) 0.2311(4) 0.0412(15) Uani 1 1 d . . .
C4B C 0.5386(9) -0.4982(6) 0.3021(4) 0.0338(15) Uani 1 1 d . . .
C5B C 0.4480(10) -0.5936(6) 0.3661(5) 0.0385(16) Uani 1 1 d . . .
H5B1 H 0.3233 -0.5924 0.3503 0.058 Uiso 1 1 calc R . .
H5B2 H 0.4505 -0.5867 0.4249 0.058 Uiso 1 1 calc R . .
H5B3 H 0.5099 -0.6651 0.3657 0.058 Uiso 1 1 calc R . .
C6B C 0.5418(8) -0.3860(6) 0.3209(4) 0.0305(14) Uani 1 1 d . . .
O2B O 0.5810(7) -0.3918(4) 0.3948(3) 0.0431(12) Uani 1 1 d . . .
C7B C 0.4959(8) -0.2787(6) 0.2525(4) 0.0288(14) Uani 1 1 d . . .
C8B C 0.4286(9) -0.2722(6) 0.1713(4) 0.0354(16) Uani 1 1 d . . .
H8B H 0.4136 -0.3398 0.1581 0.043 Uiso 1 1 calc R . .
C9B C 0.3847(9) -0.1697(6) 0.1112(4) 0.0381(16) Uani 1 1 d . . .
H9B H 0.3390 -0.1649 0.0563 0.046 Uiso 1 1 calc R . .
C10B C 0.4084(10) -0.0728(6) 0.1324(5) 0.0391(17) Uani 1 1 d . . .
C11B C 0.4709(9) -0.0741(6) 0.2106(5) 0.0376(16) Uani 1 1 d . . .
H11B H 0.4837 -0.0059 0.2232 0.045 Uiso 1 1 calc R . .
C12B C 0.5147(8) -0.1784(6) 0.2706(4) 0.0330(15) Uani 1 1 d . . .
H12B H 0.5587 -0.1819 0.3256 0.040 Uiso 1 1 calc R . .
F1B F 0.3640(6) 0.0294(4) 0.0724(3) 0.0545(12) Uani 1 1 d . . .

loop_
_atom_site_aniso_label
_atom_site_aniso_U_11
_atom_site_aniso_U_22
_atom_site_aniso_U_33
_atom_site_aniso_U_23
_atom_site_aniso_U_13
_atom_site_aniso_U_12
Pt1 0.0272(2) 0.0315(2) 0.02291(19) -0.01408(16) 0.00437(14) -0.00241(14)
Cl1 0.0480(10) 0.0449(10) 0.0262(8) -0.0129(8) 0.0100(7) -0.0027(8)
Cl2 0.0350(9) 0.0470(10) 0.0453(10) -0.0282(9) 0.0000(7) -0.0060(7)
N1 0.029(3) 0.042(3) 0.024(3) -0.012(3) 0.006(2) -0.004(3)
C1 0.035(4) 0.041(4) 0.025(3) -0.013(3) 0.004(3) -0.001(3)
C2 0.064(6) 0.071(6) 0.042(5) -0.032(4) -0.014(4) 0.019(5)
C3 0.133(10) 0.071(7) 0.037(5) -0.017(5) -0.032(6) 0.010(6)
O1 0.037(3) 0.041(3) 0.025(2) -0.015(2) 0.0007(19) 0.004(2)
N2 0.031(3) 0.038(3) 0.026(3) -0.015(3) 0.004(2) -0.001(2)
C4 0.028(3) 0.033(4) 0.029(3) -0.009(3) 0.005(3) -0.005(3)
C5 0.039(4) 0.042(4) 0.038(4) -0.011(3) 0.004(3) 0.004(3)
C6 0.030(4) 0.032(4) 0.038(4) -0.014(3) 0.008(3) 0.000(3)
O2 0.063(4) 0.036(3) 0.045(3) -0.015(2) 0.016(3) 0.003(2)
C7 0.024(3) 0.039(4) 0.026(3) -0.014(3) 0.003(3) 0.000(3)
C8 0.028(3) 0.037(4) 0.029(3) -0.017(3) 0.000(3) -0.002(3)
C9 0.037(4) 0.031(4) 0.035(4) -0.013(3) -0.001(3) 0.002(3)
C10 0.031(4) 0.051(4) 0.031(4) -0.010(3) 0.003(3) 0.002(3)
C11 0.040(4) 0.061(5) 0.028(4) -0.024(4) 0.001(3) -0.002(4)
C12 0.035(4) 0.044(4) 0.039(4) -0.024(4) 0.008(3) -0.010(3)
F3 0.065(3) 0.053(3) 0.031(2) -0.006(2) -0.007(2) 0.010(2)
Pt1B 0.0425(2) 0.0455(3) 0.0413(2) -0.0311(2) 0.01924(18) -0.01495(18)
Cl2B 0.0566(13) 0.0917(17) 0.0659(14) -0.0575(14) 0.0061(10) -0.0121(12)
Cl1B 0.0991(18) 0.0508(12) 0.0557(13) -0.0301(11) 0.0244(12) -0.0014(12)
N1B 0.053(4) 0.051(4) 0.057(4) -0.038(4) 0.026(3) -0.020(3)
C1B 0.055(5) 0.056(5) 0.065(6) -0.036(5) 0.032(4) -0.019(4)
C2B 0.086(7) 0.065(6) 0.079(7) -0.045(6) 0.045(6) -0.030(5)
C3B 0.102(9) 0.127(10) 0.113(10) -0.094(9) 0.058(8) -0.068(8)
O1B 0.070(4) 0.044(3) 0.058(3) -0.032(3) 0.041(3) -0.022(3)
N2B 0.051(4) 0.035(3) 0.044(4) -0.024(3) 0.018(3) -0.010(3)
C4B 0.035(4) 0.037(4) 0.031(4) -0.016(3) 0.007(3) -0.001(3)
C5B 0.045(4) 0.036(4) 0.035(4) -0.016(3) 0.015(3) -0.005(3)
C6B 0.029(3) 0.035(4) 0.027(3) -0.011(3) 0.008(3) -0.001(3)
O2B 0.051(3) 0.053(3) 0.029(3) -0.020(2) -0.001(2) 0.006(2)
C7B 0.023(3) 0.037(4) 0.030(3) -0.015(3) 0.004(3) -0.003(3)
C8B 0.035(4) 0.044(4) 0.034(4) -0.021(3) 0.001(3) -0.006(3)
C9B 0.040(4) 0.046(4) 0.027(3) -0.009(3) -0.004(3) -0.006(3)
C10B 0.038(4) 0.036(4) 0.038(4) -0.007(3) 0.001(3) 0.004(3)
C11B 0.040(4) 0.035(4) 0.042(4) -0.020(3) 0.002(3) -0.001(3)
C12B 0.026(3) 0.047(4) 0.030(3) -0.021(3) 0.003(3) 0.001(3)
F1B 0.065(3) 0.042(3) 0.048(3) -0.003(2) -0.005(2) -0.002(2)

loop_
_geom_bond_atom_site_label_1
_geom_bond_atom_site_label_2
_geom_bond_distance
_geom_bond_site_symmetry_2
_geom_bond_publ_flag
Pt1 N1 2.019(5) 2_656 ?
Pt1 N1 2.019(5) . ?
Pt1 Cl2 2.3167(17) . ?
Pt1 Cl2 2.3167(17) 2_656 ?
Pt1 Cl1 2.3194(18) 2_656 ?
Pt1 Cl1 2.3194(18) . ?
N1 C1 1.277(8) . ?
N1 H1 0.8800 . ?
C1 O1 1.352(8) . ?
C1 C2 1.484(10) . ?
C2 C3 1.454(12) . ?
C2 H2A 0.9900 . ?
C2 H2B 0.9900 . ?
C3 H3A 0.9800 . ?
C3 H3B 0.9800 . ?
C3 H3C 0.9800 . ?
O1 N2 1.449(6) . ?
N2 C4 1.262(8) . ?
C4 C5 1.479(9) . ?
C4 C6 1.528(9) . ?
C5 H5A 0.9800 . ?
C5 H5B 0.9800 . ?
C5 H5C 0.9800 . ?
C6 O2 1.217(8) . ?
C6 C7 1.479(9) . ?
C7 C12 1.396(9) . ?
C7 C8 1.404(9) . ?
C8 C9 1.371(9) . ?
C8 H8 0.9500 . ?
C9 C10 1.367(10) . ?
C9 H9 0.9500 . ?
C10 F3 1.362(8) . ?
C10 C11 1.363(11) . ?
C11 C12 1.379(10) . ?
C11 H11 0.9500 . ?
C12 H12 0.9500 . ?
Pt1B N1B 2.026(6) 2_745 ?
Pt1B N1B 2.026(6) . ?
Pt1B Cl2B 2.299(2) 2_745 ?
Pt1B Cl2B 2.299(2) . ?
Pt1B Cl1B 2.316(2) . ?
Pt1B Cl1B 2.316(2) 2_745 ?
N1B C1B 1.270(10) . ?
N1B H1B 0.8800 . ?
C1B O1B 1.359(9) . ?
C1B C2B 1.496(11) . ?
C2B C3B 1.378(15) . ?
C2B H2B1 0.9900 . ?
C2B H2B2 0.9900 . ?
C3B H3B1 0.9800 . ?
C3B H3B2 0.9800 . ?
C3B H3B3 0.9800 . ?
O1B N2B 1.436(7) . ?
N2B C4B 1.284(8) . ?
C4B C5B 1.472(10) . ?
C4B C6B 1.530(9) . ?
C5B H5B1 0.9800 . ?
C5B H5B2 0.9800 . ?
C5B H5B3 0.9800 . ?
C6B O2B 1.221(8) . ?
C6B C7B 1.467(9) . ?
C7B C12B 1.393(9) . ?
C7B C8B 1.408(9) . ?
C8B C9B 1.365(10) . ?
C8B H8B 0.9500 . ?
C9B C10B 1.385(10) . ?
C9B H9B 0.9500 . ?
C10B F1B 1.362(8) . ?
C10B C11B 1.366(10) . ?
C11B C12B 1.380(10) . ?
C11B H11B 0.9500 . ?
C12B H12B 0.9500 . ?
